data_4506888
loop_
_publ_author_name
'Guo, Qianqian'
'Xu, Chunying'
'Zhao, Bei'
'Jia, Yanyuan'
'Hou, Hongwei'
'Fan, Yaoting'

_publ_section_title
;
 Syntheses, Characterizations, and Properties of Five Interpenetrating
 Complexes Based on 1,4-Benzenedicarboxylic Acid and a Series of
 Benzimidazole-Based Linkers
;
_journal_issue 11
_journal_name_full 'Crystal Growth &amp; Design'
_journal_page_first 5439
_journal_paper_doi 10.1021/cg3010272
_journal_volume 12
_journal_year 2012
_chemical_formula_moiety 'C21 H17 Co N2 O4'
_chemical_formula_sum 'C21 H17 Co N2 O4'
_chemical_formula_weight 420.30
_chemical_name_systematic
; 
 ? 
;
_space_group_IT_number 15
_symmetry_cell_setting monoclinic
_symmetry_space_group_name_Hall '-C 2yc'
_symmetry_space_group_name_H-M 'C 1 2/c 1'
_atom_sites_solution_hydrogens geom
_atom_sites_solution_primary direct
_atom_sites_solution_secondary difmap
_audit_creation_method SHELXL-97
_cell_angle_alpha 90.00
_cell_angle_beta 120.43(3)
_cell_angle_gamma 90.00
_cell_formula_units_Z 8
_cell_length_a 21.679(4)
_cell_length_b 10.889(2)
_cell_length_c 20.104(4)
_cell_measurement_reflns_used 6127
_cell_measurement_temperature 293(2)
_cell_measurement_theta_max 29.0943
_cell_measurement_theta_min 2.1644
_cell_volume 4092.1(18)
_computing_cell_refinement 'CrystalClear (Rigaku/MSC Inc., 2006)'
_computing_data_collection 'CrystalClear (Rigaku/MSC Inc., 2006)'
_computing_data_reduction 'CrystalClear (Rigaku/MSC Inc., 2006)'
_computing_molecular_graphics SHELXTL
_computing_publication_material SHELXTL
_computing_structure_refinement 'SHELXL-97 (Sheldrick, 1997)'
_computing_structure_solution 'SHELXS-97 (Sheldrick, 1990)'
_diffrn_ambient_temperature 293(2)
_diffrn_detector_area_resol_mean 28.5714
_diffrn_measured_fraction_theta_full 0.993
_diffrn_measured_fraction_theta_max 0.993
_diffrn_measurement_device_type MoK\a
_diffrn_measurement_method dtprofit.ref
_diffrn_radiation_monochromator graphite
_diffrn_radiation_source 'fine-focus sealed tube'
_diffrn_radiation_type MoK\a
_diffrn_radiation_wavelength 0.71073
_diffrn_reflns_av_R_equivalents 0.0385
_diffrn_reflns_av_sigmaI/netI 0.0366
_diffrn_reflns_limit_h_max 24
_diffrn_reflns_limit_h_min -25
_diffrn_reflns_limit_k_max 12
_diffrn_reflns_limit_k_min -12
_diffrn_reflns_limit_l_max 23
_diffrn_reflns_limit_l_min -23
_diffrn_reflns_number 13387
_diffrn_reflns_theta_full 25.00
_diffrn_reflns_theta_max 25.00
_diffrn_reflns_theta_min 2.18
_exptl_absorpt_coefficient_mu 0.866
_exptl_absorpt_correction_T_max 0.8458
_exptl_absorpt_correction_T_min 0.7935
_exptl_absorpt_correction_type multi-scan
_exptl_absorpt_process_details 'Jacobson, R. (1998) Private communication'
_exptl_crystal_colour purple
_exptl_crystal_density_diffrn 1.364
_exptl_crystal_density_method 'not measured'
_exptl_crystal_description Prism
_exptl_crystal_F_000 1728
_exptl_crystal_size_max 0.28
_exptl_crystal_size_mid 0.20
_exptl_crystal_size_min 0.20
_refine_diff_density_max 0.969
_refine_diff_density_min -0.531
_refine_diff_density_rms 0.077
_refine_ls_extinction_method SHELXL
_refine_ls_goodness_of_fit_ref 1.175
_refine_ls_hydrogen_treatment constr
_refine_ls_matrix_type full
_refine_ls_number_parameters 256
_refine_ls_number_reflns 3587
_refine_ls_number_restraints 0
_refine_ls_restrained_S_all 1.175
_refine_ls_R_factor_all 0.0581
_refine_ls_R_factor_gt 0.0525
_refine_ls_shift/su_max 0.000
_refine_ls_shift/su_mean 0.000
_refine_ls_structure_factor_coef Fsqd
_refine_ls_weighting_details 'calc w=1/[\s^2^(Fo^2^)+(0.0583P)^2^+7.9592P] where P=(Fo^2^+2Fc^2^)/3'
_refine_ls_weighting_scheme calc
_refine_ls_wR_factor_gt 0.1300
_refine_ls_wR_factor_ref 0.1340
_reflns_number_gt 3285
_reflns_number_total 3587
_reflns_threshold_expression >2sigma(I)
_cod_data_source_file cg3010272_si_002.cif
_cod_data_source_block 1
_cod_depositor_comments
;
The following automatic conversions were performed:

'_symmetry_cell_setting' value 'Monoclinic' changed to 'monoclinic'
according to /home/saulius/struct/CIF-dictionaries/cif_core.dic
dictionary named 'cif_core.dic' version 2.4.2 from
2011-04-26.

'_exptl_absorpt_correction_type' value 'Multi-scan'
changed to 'multi-scan' according to
/home/saulius/struct/CIF-dictionaries/cif_core.dic dictionary named
'cif_core.dic' version 2.4.2 from 2011-04-26.

Automatic conversion script
Id: cif_fix_values 1891 2012-01-12 08:04:46Z andrius 
;
_cod_original_cell_volume 4092.2(14)
_cod_original_sg_symbol_H-M C2/c
_cod_database_code 4506888

loop_
_symmetry_equiv_pos_as_xyz
'x, y, z'
'-x, y, -z+1/2'
'x+1/2, y+1/2, z'
'-x+1/2, y+1/2, -z+1/2'
'-x, -y, -z'
'x, -y, z-1/2'
'-x+1/2, -y+1/2, -z'
'x+1/2, -y+1/2, z-1/2'

loop_
_atom_site_label
_atom_site_type_symbol
_atom_site_fract_x
_atom_site_fract_y
_atom_site_fract_z
_atom_site_U_iso_or_equiv
_atom_site_adp_type
_atom_site_occupancy
_atom_site_symmetry_multiplicity
_atom_site_calc_flag
_atom_site_refinement_flags
C1 C -0.0378(5) 0.3150(9) -0.0299(5) 0.135(3) Uani 1 1 d .
H1A H -0.0602 0.3714 -0.0119 0.203 Uiso 1 1 calc R
H1B H -0.0718 0.2535 -0.0616 0.203 Uiso 1 1 calc R
H1C H -0.0214 0.3586 -0.0596 0.203 Uiso 1 1 calc R
C2 C 0.0234(3) 0.2559(5) 0.0365(3) 0.0566(12) Uani 1 1 d .
H2A H 0.0076 0.2184 0.0691 0.068 Uiso 1 1 calc R
H2B H 0.0423 0.1916 0.0184 0.068 Uiso 1 1 calc R
C3 C 0.0804(2) 0.3464(4) 0.0820(2) 0.0400(9) Uani 1 1 d .
C4 C 0.1536(2) 0.4709(4) 0.1725(2) 0.0388(9) Uani 1 1 d .
C5 C 0.1893(3) 0.5449(5) 0.2369(3) 0.0594(13) Uani 1 1 d .
H5 H 0.1754 0.5494 0.2736 0.071 Uiso 1 1 calc R
C6 C 0.2471(3) 0.6127(6) 0.2444(3) 0.0811(19) Uani 1 1 d .
H6 H 0.2728 0.6624 0.2875 0.097 Uiso 1 1 calc R
C7 C 0.2674(3) 0.6073(6) 0.1884(4) 0.0823(19) Uani 1 1 d .
H7 H 0.3060 0.6543 0.1950 0.099 Uiso 1 1 calc R
C8 C 0.2322(3) 0.5353(5) 0.1245(3) 0.0650(15) Uani 1 1 d .
H8 H 0.2460 0.5316 0.0877 0.078 Uiso 1 1 calc R
C9 C 0.1740(2) 0.4670(4) 0.1168(2) 0.0443(10) Uani 1 1 d .
C10 C 0.1237(3) 0.3664(5) -0.0130(3) 0.0637(15) Uani 1 1 d .
H10A H 0.1163 0.4444 -0.0394 0.076 Uiso 1 1 calc R
H10B H 0.0828 0.3146 -0.0450 0.076 Uiso 1 1 calc R
C11 C 0.1901(2) 0.3066(4) -0.0047(2) 0.0481(11) Uani 1 1 d .
C12 C 0.2065(3) 0.3239(5) -0.0608(3) 0.0645(14) Uani 1 1 d .
H12 H 0.1775 0.3737 -0.1029 0.077 Uiso 1 1 calc R
C13 C 0.2344(3) 0.2316(6) 0.0561(3) 0.0791(19) Uani 1 1 d .
H13 H 0.2241 0.2180 0.0951 0.095 Uiso 1 1 calc R
C14 C 0.11984(19) 0.3496(3) 0.3742(2) 0.0325(8) Uani 1 1 d .
C15 C 0.18734(18) 0.2993(3) 0.43972(19) 0.0300(8) Uani 1 1 d .
C16 C 0.18476(19) 0.2175(4) 0.4909(2) 0.0403(10) Uani 1 1 d .
H16 H 0.1408 0.1954 0.4850 0.048 Uiso 1 1 calc R
C17 C 0.2530(2) 0.3316(4) 0.4491(2) 0.0394(9) Uani 1 1 d .
H17 H 0.2553 0.3865 0.4150 0.047 Uiso 1 1 calc R
C18 C 0.0000 0.6104(4) 0.2500 0.0301(11) Uani 1 2 d S
C19 C 0.0000 0.7474(4) 0.2500 0.0332(12) Uani 1 2 d S
C20 C 0.0385(2) 0.8121(4) 0.2236(3) 0.0469(11) Uani 1 1 d .
H20 H 0.0638 0.7698 0.2048 0.056 Uiso 1 1 calc R
C21 C 0.0396(3) 0.9382(4) 0.2250(3) 0.0518(12) Uani 1 1 d .
H21 H 0.0671 0.9806 0.2091 0.062 Uiso 1 1 calc R
C22 C 0.0000 1.0025(5) 0.2500 0.0389(13) Uani 1 2 d S
C23 C 0.0000 1.1396(5) 0.2500 0.0434(14) Uani 1 2 d S
Co1 Co 0.03755(2) 0.37518(4) 0.20528(3) 0.02258(17) Uani 1 1 d .
N1 N 0.09432(17) 0.3935(3) 0.14855(19) 0.0354(7) Uani 1 1 d .
N2 N 0.1267(2) 0.3880(3) 0.0603(2) 0.0466(9) Uani 1 1 d .
O1 O 0.12189(14) 0.3868(3) 0.31643(15) 0.0409(7) Uani 1 1 d .
O2 O 0.06531(13) 0.3495(3) 0.38174(16) 0.0415(7) Uani 1 1 d .
O3 O 0.02024(14) 0.5572(2) 0.20860(14) 0.0355(6) Uani 1 1 d .
O4 O 0.03696(16) 1.1932(3) 0.22664(19) 0.0546(8) Uani 1 1 d .

loop_
_atom_site_aniso_label
_atom_site_aniso_U_11
_atom_site_aniso_U_22
_atom_site_aniso_U_33
_atom_site_aniso_U_23
_atom_site_aniso_U_13
_atom_site_aniso_U_12
C1 0.144(8) 0.159(9) 0.124(7) -0.022(6) 0.084(7) -0.012(7)
C2 0.062(3) 0.066(3) 0.048(3) -0.017(2) 0.032(2) -0.007(3)
C3 0.049(2) 0.042(2) 0.043(2) -0.0026(18) 0.033(2) 0.0044(19)
C4 0.035(2) 0.046(2) 0.043(2) 0.0019(18) 0.0252(19) -0.0051(18)
C5 0.062(3) 0.075(3) 0.052(3) -0.007(2) 0.037(3) -0.027(3)
C6 0.075(4) 0.107(5) 0.064(4) -0.014(3) 0.038(3) -0.050(4)
C7 0.060(3) 0.117(5) 0.078(4) 0.013(4) 0.041(3) -0.033(3)
C8 0.058(3) 0.091(4) 0.066(3) 0.016(3) 0.045(3) -0.008(3)
C9 0.043(2) 0.057(3) 0.046(2) 0.013(2) 0.032(2) 0.005(2)
C10 0.074(3) 0.091(4) 0.049(3) 0.008(3) 0.048(3) 0.022(3)
C11 0.063(3) 0.053(3) 0.048(3) 0.004(2) 0.043(2) 0.007(2)
C12 0.087(4) 0.078(4) 0.056(3) 0.024(3) 0.056(3) 0.028(3)
C13 0.099(4) 0.109(5) 0.071(4) 0.039(3) 0.075(3) 0.042(4)
C14 0.029(2) 0.0280(19) 0.031(2) 0.0021(15) 0.0086(17) 0.0014(15)
C15 0.0258(18) 0.0302(19) 0.0276(19) 0.0034(15) 0.0087(16) 0.0061(15)
C16 0.0232(19) 0.054(3) 0.041(2) 0.0175(19) 0.0142(17) 0.0062(17)
C17 0.032(2) 0.050(2) 0.035(2) 0.0168(18) 0.0166(18) 0.0064(18)
C18 0.030(3) 0.017(2) 0.036(3) 0.000 0.011(2) 0.000
C19 0.042(3) 0.017(2) 0.043(3) 0.000 0.024(3) 0.000
C20 0.061(3) 0.027(2) 0.075(3) -0.003(2) 0.051(3) 0.0001(19)
C21 0.075(3) 0.023(2) 0.083(3) 0.004(2) 0.059(3) -0.002(2)
C22 0.049(3) 0.016(2) 0.056(4) 0.000 0.029(3) 0.000
C23 0.050(4) 0.021(3) 0.052(4) 0.000 0.020(3) 0.000
Co1 0.0247(3) 0.0182(3) 0.0278(3) 0.00000(18) 0.0155(2) -0.00061(18)
N1 0.0394(18) 0.0359(18) 0.0408(19) -0.0053(14) 0.0276(16) -0.0033(14)
N2 0.052(2) 0.061(2) 0.042(2) 0.0009(17) 0.0352(19) 0.0046(18)
O1 0.0324(14) 0.0478(17) 0.0302(15) 0.0139(12) 0.0069(12) -0.0002(12)
O2 0.0270(14) 0.0517(17) 0.0411(16) 0.0079(13) 0.0137(12) 0.0094(12)
O3 0.0458(15) 0.0197(13) 0.0417(15) 0.0006(11) 0.0228(13) 0.0040(11)
O4 0.066(2) 0.0211(15) 0.079(2) 0.0062(14) 0.0385(18) -0.0024(14)

loop_
_atom_type_symbol
_atom_type_description
_atom_type_scat_dispersion_real
_atom_type_scat_dispersion_imag
_atom_type_scat_source
C C 0.0033 0.0016 'International Tables Vol C Tables 4.2.6.8 and 6.1.1.4'
H H 0.0000 0.0000 'International Tables Vol C Tables 4.2.6.8 and 6.1.1.4'
N N 0.0061 0.0033 'International Tables Vol C Tables 4.2.6.8 and 6.1.1.4'
O O 0.0106 0.0060 'International Tables Vol C Tables 4.2.6.8 and 6.1.1.4'
Co Co 0.3494 0.9721 'International Tables Vol C Tables 4.2.6.8 and 6.1.1.4'

loop_
_geom_angle_atom_site_label_1
_geom_angle_atom_site_label_2
_geom_angle_atom_site_label_3
_geom_angle
_geom_angle_site_symmetry_1
_geom_angle_site_symmetry_3
C2 C1 H1A 109.5 . .
C2 C1 H1B 109.5 . .
H1A C1 H1B 109.5 . .
C2 C1 H1C 109.5 . .
H1A C1 H1C 109.5 . .
H1B C1 H1C 109.5 . .
C3 C2 C1 110.9(6) . .
C3 C2 H2A 109.5 . .
C1 C2 H2A 109.5 . .
C3 C2 H2B 109.5 . .
C1 C2 H2B 109.5 . .
H2A C2 H2B 108.1 . .
N1 C3 N2 111.7(4) . .
N1 C3 C2 125.3(4) . .
N2 C3 C2 123.0(4) . .
C5 C4 C9 120.8(4) . .
C5 C4 N1 130.9(4) . .
C9 C4 N1 108.3(4) . .
C4 C5 C6 117.2(4) . .
C4 C5 H5 121.4 . .
C6 C5 H5 121.4 . .
C5 C6 C7 121.4(5) . .
C5 C6 H6 119.3 . .
C7 C6 H6 119.3 . .
C8 C7 C6 121.8(5) . .
C8 C7 H7 119.1 . .
C6 C7 H7 119.1 . .
C7 C8 C9 116.9(4) . .
C7 C8 H8 121.6 . .
C9 C8 H8 121.6 . .
N2 C9 C4 105.9(3) . .
N2 C9 C8 132.3(4) . .
C4 C9 C8 121.8(4) . .
N2 C10 C11 113.9(4) . .
N2 C10 H10A 108.8 . .
C11 C10 H10A 108.8 . .
N2 C10 H10B 108.8 . .
C11 C10 H10B 108.8 . .
H10A C10 H10B 107.7 . .
C12 C11 C13 117.6(4) . .
C12 C11 C10 119.0(4) . .
C13 C11 C10 123.4(4) . .
C11 C12 C13 120.5(5) . 7
C11 C12 H12 119.7 . .
C13 C12 H12 119.7 7 .
C12 C13 C11 121.8(4) 7 .
C12 C13 H13 119.1 7 .
C11 C13 H13 119.1 . .
O1 C14 O2 125.8(3) . .
O1 C14 C15 117.3(3) . .
O2 C14 C15 116.9(3) . .
C17 C15 C16 119.2(3) . .
C17 C15 C14 120.6(3) . .
C16 C15 C14 120.2(3) . .
C17 C16 C15 120.5(3) 7_556 .
C17 C16 H16 119.7 7_556 .
C15 C16 H16 119.7 . .
C16 C17 C15 120.2(4) 7_556 .
C16 C17 H17 119.9 7_556 .
C15 C17 H17 119.9 . .
O3 C18 O3 125.3(4) . 2
O3 C18 C19 117.3(2) . .
O3 C18 C19 117.3(2) 2 .
C20 C19 C20 118.9(5) . 2
C20 C19 C18 120.6(2) . .
C20 C19 C18 120.6(2) 2 .
C21 C20 C19 120.5(4) . .
C21 C20 H20 119.7 . .
C19 C20 H20 119.7 . .
C20 C21 C22 120.4(4) . .
C20 C21 H21 119.8 . .
C22 C21 H21 119.8 . .
C21 C22 C21 119.2(5) . 2
C21 C22 C23 120.4(2) . .
C21 C22 C23 120.4(2) 2 .
O4 C23 O4 124.7(5) . 2
O4 C23 C22 117.6(3) . .
O4 C23 C22 117.6(3) 2 .
O3 Co1 O4 158.11(12) . 1_545
O3 Co1 O2 91.26(11) . 2
O4 Co1 O2 85.78(12) 1_545 2
O3 Co1 O1 88.95(11) . .
O4 Co1 O1 85.82(12) 1_545 .
O2 Co1 O1 157.86(11) 2 .
O3 Co1 N1 95.50(12) . .
O4 Co1 N1 106.27(13) 1_545 .
O2 Co1 N1 103.75(12) 2 .
O1 Co1 N1 98.26(12) . .
O3 Co1 Co1 79.21(8) . 2
O4 Co1 Co1 78.93(9) 1_545 2
O2 Co1 Co1 79.81(8) 2 2
O1 Co1 Co1 78.49(8) . 2
N1 Co1 Co1 173.77(9) . 2
C3 N1 C4 106.4(3) . .
C3 N1 Co1 128.9(3) . .
C4 N1 Co1 124.4(2) . .
C3 N2 C9 107.8(3) . .
C3 N2 C10 127.4(4) . .
C9 N2 C10 124.5(4) . .
C14 O1 Co1 124.0(2) . .
C14 O2 Co1 125.4(2) . 2
C18 O3 Co1 127.1(3) . .
C23 O4 Co1 127.3(3) . 1_565

loop_
_geom_bond_atom_site_label_1
_geom_bond_atom_site_label_2
_geom_bond_distance
_geom_bond_site_symmetry_2
C1 C2 1.471(9) .
C1 H1A 0.9600 .
C1 H1B 0.9600 .
C1 H1C 0.9600 .
C2 C3 1.480(6) .
C2 H2A 0.9700 .
C2 H2B 0.9700 .
C3 N1 1.316(5) .
C3 N2 1.360(5) .
C4 C5 1.382(6) .
C4 C9 1.399(5) .
C4 N1 1.402(5) .
C5 C6 1.395(6) .
C5 H5 0.9300 .
C6 C7 1.403(8) .
C6 H6 0.9300 .
C7 C8 1.362(8) .
C7 H7 0.9300 .
C8 C9 1.403(6) .
C8 H8 0.9300 .
C9 N2 1.379(6) .
C10 N2 1.461(5) .
C10 C11 1.511(6) .
C10 H10A 0.9700 .
C10 H10B 0.9700 .
C11 C12 1.355(6) .
C11 C13 1.377(7) .
C12 C13 1.376(7) 7
C12 H12 0.9300 .
C13 C12 1.376(7) 7
C13 H13 0.9300 .
C14 O1 1.251(4) .
C14 O2 1.266(4) .
C14 C15 1.491(5) .
C15 C17 1.383(5) .
C15 C16 1.383(5) .
C16 C17 1.382(5) 7_556
C16 H16 0.9300 .
C17 C16 1.382(5) 7_556
C17 H17 0.9300 .
C18 O3 1.261(3) .
C18 O3 1.261(3) 2
C18 C19 1.492(6) .
C19 C20 1.387(5) .
C19 C20 1.387(5) 2
C20 C21 1.372(6) .
C20 H20 0.9300 .
C21 C22 1.384(5) .
C21 H21 0.9300 .
C22 C21 1.384(5) 2
C22 C23 1.494(7) .
C23 O4 1.259(4) .
C23 O4 1.259(4) 2
Co1 O3 2.024(2) .
Co1 O4 2.029(3) 1_545
Co1 O2 2.040(3) 2
Co1 O1 2.053(3) .
Co1 N1 2.068(3) .
Co1 Co1 2.9747(10) 2
O2 Co1 2.040(3) 2
O4 Co1 2.029(3) 1_565

loop_
_geom_torsion_atom_site_label_1
_geom_torsion_atom_site_label_2
_geom_torsion_atom_site_label_3
_geom_torsion_atom_site_label_4
_geom_torsion
_geom_torsion_site_symmetry_1
_geom_torsion_site_symmetry_4
C1 C2 C3 N1 103.9(6) . .
C1 C2 C3 N2 -78.3(6) . .
C9 C4 C5 C6 -1.4(7) . .
N1 C4 C5 C6 -179.6(5) . .
C4 C5 C6 C7 1.0(9) . .
C5 C6 C7 C8 -0.6(10) . .
C6 C7 C8 C9 0.5(9) . .
C5 C4 C9 N2 -178.3(4) . .
N1 C4 C9 N2 0.2(5) . .
C5 C4 C9 C8 1.5(7) . .
N1 C4 C9 C8 -180.0(4) . .
C7 C8 C9 N2 178.8(5) . .
C7 C8 C9 C4 -0.9(7) . .
N2 C10 C11 C12 -154.8(5) . .
N2 C10 C11 C13 27.2(8) . .
C13 C11 C12 C13 -0.3(10) . 7
C10 C11 C12 C13 -178.4(5) . 7
C12 C11 C13 C12 0.3(10) . 7
C10 C11 C13 C12 178.4(6) . 7
O1 C14 C15 C17 22.6(5) . .
O2 C14 C15 C17 -158.1(4) . .
O1 C14 C15 C16 -156.0(4) . .
O2 C14 C15 C16 23.2(5) . .
C17 C15 C16 C17 0.0(7) . 7_556
C14 C15 C16 C17 178.6(4) . 7_556
C16 C15 C17 C16 0.0(7) . 7_556
C14 C15 C17 C16 -178.6(4) . 7_556
O3 C18 C19 C20 -17.3(3) . .
O3 C18 C19 C20 162.7(3) 2 .
O3 C18 C19 C20 162.7(3) . 2
O3 C18 C19 C20 -17.3(3) 2 2
C20 C19 C20 C21 1.3(3) 2 .
C18 C19 C20 C21 -178.7(3) . .
C19 C20 C21 C22 -2.5(7) . .
C20 C21 C22 C21 1.3(3) . 2
C20 C21 C22 C23 -178.7(3) . .
C21 C22 C23 O4 0.0(3) . .
C21 C22 C23 O4 -180.0(3) 2 .
C21 C22 C23 O4 -180.0(3) . 2
C21 C22 C23 O4 0.0(3) 2 2
N2 C3 N1 C4 -0.1(5) . .
C2 C3 N1 C4 177.8(4) . .
N2 C3 N1 Co1 174.5(3) . .
C2 C3 N1 Co1 -7.5(6) . .
C5 C4 N1 C3 178.3(5) . .
C9 C4 N1 C3 -0.1(5) . .
C5 C4 N1 Co1 3.4(7) . .
C9 C4 N1 Co1 -175.0(3) . .
O3 Co1 N1 C3 -121.4(3) . .
O4 Co1 N1 C3 60.8(4) 1_545 .
O2 Co1 N1 C3 -28.7(4) 2 .
O1 Co1 N1 C3 148.9(3) . .
Co1 Co1 N1 C3 -153.1(7) 2 .
O3 Co1 N1 C4 52.4(3) . .
O4 Co1 N1 C4 -125.4(3) 1_545 .
O2 Co1 N1 C4 145.0(3) 2 .
O1 Co1 N1 C4 -37.4(3) . .
Co1 Co1 N1 C4 20.7(11) 2 .
N1 C3 N2 C9 0.3(5) . .
C2 C3 N2 C9 -177.7(4) . .
N1 C3 N2 C10 -173.2(4) . .
C2 C3 N2 C10 8.7(7) . .
C4 C9 N2 C3 -0.3(5) . .
C8 C9 N2 C3 179.9(5) . .
C4 C9 N2 C10 173.5(4) . .
C8 C9 N2 C10 -6.3(8) . .
C11 C10 N2 C3 -122.7(5) . .
C11 C10 N2 C9 64.8(6) . .
O2 C14 O1 Co1 -32.3(5) . .
C15 C14 O1 Co1 146.9(3) . .
O3 Co1 O1 C14 104.1(3) . .
O4 Co1 O1 C14 -54.6(3) 1_545 .
O2 Co1 O1 C14 13.3(5) 2 .
N1 Co1 O1 C14 -160.5(3) . .
Co1 Co1 O1 C14 24.9(3) 2 .
O1 C14 O2 Co1 13.8(5) . 2
C15 C14 O2 Co1 -165.4(2) . 2
O3 C18 O3 Co1 -7.75(12) 2 .
C19 C18 O3 Co1 172.25(12) . .
O4 Co1 O3 C18 9.7(5) 1_545 .
O2 Co1 O3 C18 91.5(2) 2 .
O1 Co1 O3 C18 -66.4(2) . .
N1 Co1 O3 C18 -164.5(2) . .
Co1 Co1 O3 C18 12.13(19) 2 .
O4 C23 O4 Co1 -9.32(15) 2 1_565
C22 C23 O4 Co1 170.68(15) . 1_565
